data_2212543
loop_
_publ_author_name
'Liang, Gan'
'Benson, Ronald E.'
'Jiying Li'
'David Vaknin'
'Daniels, Lee M.'

_publ_section_title
;
 LiNi~0.66~Fe~0.34~PO~4~
;
_journal_coeditor_code FI2029
_journal_issue 3
_journal_name_full 'Acta Crystallographica Section E'
_journal_page_first i73
_journal_page_last i74
_journal_paper_doi 10.1107/S1600536807007507
_journal_volume 63
_journal_year 2007
_chemical_formula_iupac 'Li Ni0.66 Fe0.34 P O4'
_chemical_formula_moiety 'Fe0.34 Li Ni0.66 O4 P'
_chemical_formula_sum 'Fe0.34 Li Ni0.66 O4 P'
_chemical_formula_weight 159.63
_chemical_name_common 'Lithium nickel iron phosphate'
_chemical_name_systematic
;
Lithium ferrous nickel phosphate
;
_space_group_IT_number 62
_symmetry_cell_setting orthorhombic
_symmetry_space_group_name_Hall '-P 2ac 2n'
_symmetry_space_group_name_H-M 'P n m a'
_atom_sites_solution_primary direct
_atom_sites_solution_secondary difmap
_audit_creation_method SHELXL-97
_cell_angle_alpha 90.00
_cell_angle_beta 90.00
_cell_angle_gamma 90.00
_cell_formula_units_Z 4
_cell_length_a 10.0871(16)
_cell_length_b 5.8845(10)
_cell_length_c 4.6820(8)
_cell_measurement_reflns_used 50
_cell_measurement_temperature 150(2)
_cell_measurement_theta_max 27.48
_cell_measurement_theta_min 0.994
_cell_volume 277.91(8)
_computing_cell_refinement
;
SCXmini Benchtop Crystallography System Software (Rigaku, 2006)
;
_computing_data_collection
;
PROCESS-AUTO (Rigaku, 1998)
;
_computing_data_reduction
;
CrystalStructure (Rigaku, 2005)
;
_computing_molecular_graphics
;
SCXmini Benchtop Crystallography System Software
;
_computing_publication_material
;
CrystalStructure
;
_computing_structure_refinement 'SHELXL97 (Sheldrick, 1997)'
_computing_structure_solution 'SHELXS97 (Sheldrick, 1997)'
_diffrn_ambient_temperature 123(2)
_diffrn_detector_area_resol_mean 4900
_diffrn_measured_fraction_theta_full 0.994
_diffrn_measured_fraction_theta_max 0.994
_diffrn_measurement_device_type 'Rigaku SCXmini'
_diffrn_measurement_method 'data collected from omega scans'
_diffrn_radiation_monochromator graphite
_diffrn_radiation_source 'fine-focus sealed tube'
_diffrn_radiation_type MoK\a
_diffrn_radiation_wavelength 0.71075
_diffrn_reflns_av_R_equivalents 0.0333
_diffrn_reflns_av_sigmaI/netI 0.0258
_diffrn_reflns_limit_h_max 12
_diffrn_reflns_limit_h_min -13
_diffrn_reflns_limit_k_max 7
_diffrn_reflns_limit_k_min -7
_diffrn_reflns_limit_l_max 5
_diffrn_reflns_limit_l_min -6
_diffrn_reflns_number 2026
_diffrn_reflns_theta_full 27.48
_diffrn_reflns_theta_max 27.48
_diffrn_reflns_theta_min 4.04
_diffrn_standards_decay_% 0
_diffrn_standards_interval_count 0
_diffrn_standards_interval_time 0
_diffrn_standards_number 0
_exptl_absorpt_coefficient_mu 6.835
_exptl_absorpt_correction_T_max 0.692
_exptl_absorpt_correction_T_min 0.568
_exptl_absorpt_correction_type multi-scan
_exptl_absorpt_process_details '(ABSCOR; Higashi, 1995)'
_exptl_crystal_colour 'dark amber-brown'
_exptl_crystal_density_diffrn 3.815
_exptl_crystal_density_meas 3.749
_exptl_crystal_density_method floatation
_exptl_crystal_description block
_exptl_crystal_F_000 416
_exptl_crystal_size_max 0.194
_exptl_crystal_size_mid 0.180
_exptl_crystal_size_min 0.143
_refine_diff_density_max 0.365
_refine_diff_density_min -0.470
_refine_ls_extinction_coef 0.055(4)
_refine_ls_extinction_expression Fc^*^=kFc[1+0.001xFc^2^\l^3^/sin(2\q)]^-1/4^
_refine_ls_extinction_method SHELXL97
_refine_ls_goodness_of_fit_ref 1.179
_refine_ls_matrix_type full
_refine_ls_number_parameters 43
_refine_ls_number_reflns 345
_refine_ls_number_restraints 0
_refine_ls_restrained_S_all 1.179
_refine_ls_R_factor_all 0.0220
_refine_ls_R_factor_gt 0.0203
_refine_ls_shift/su_max <0.001
_refine_ls_shift/su_mean 0.000
_refine_ls_structure_factor_coef Fsqd
_refine_ls_weighting_details 'calc w=1/[\s^2^(Fo^2^)+(0.0162P)^2^+0.3281P] where P=(Fo^2^+2Fc^2^)/3'
_refine_ls_weighting_scheme calc
_refine_ls_wR_factor_gt 0.0429
_refine_ls_wR_factor_ref 0.0435
_reflns_number_gt 328
_reflns_number_total 345
_reflns_threshold_expression I>2\s(I)
_cod_data_source_file fi2029.cif
_cod_data_source_block I
_cod_database_code 2212543
_cod_database_fobs_code 2212543

loop_
_symmetry_equiv_pos_as_xyz
'x, y, z'
'-x+1/2, y+1/2, z+1/2'
'x, -y+1/2, z'
'-x+1/2, -y, z+1/2'
'-x, -y, -z'
'x-1/2, -y-1/2, -z-1/2'
'-x, y-1/2, -z'
'x-1/2, y, -z-1/2'

loop_
_atom_site_type_symbol
_atom_site_label
_atom_site_fract_x
_atom_site_fract_y
_atom_site_fract_z
_atom_site_U_iso_or_equiv
_atom_site_adp_type
_atom_site_calc_flag
_atom_site_refinement_flags
_atom_site_occupancy
Ni Ni1 0.27649(4) 0.2500 -0.01877(8) 0.0034(2) Uani d SP 0.66
Fe Fe1 0.27649(4) 0.2500 -0.01877(8) 0.0034(2) Uani d SP 0.34
P P1 0.09411(8) 0.2500 0.41781(17) 0.0041(2) Uani d S 1
O O1 0.0988(2) 0.2500 0.7429(5) 0.0058(5) Uani d S 1
O O2 0.4521(2) 0.2500 0.2019(5) 0.0051(5) Uani d S 1
O O3 0.16550(14) 0.0433(3) 0.2782(3) 0.0058(4) Uani d . 1
Li Li1 0.0000 0.0000 0.0000 0.0050(11) Uani d S 1

loop_
_atom_site_aniso_label
_atom_site_aniso_U_11
_atom_site_aniso_U_22
_atom_site_aniso_U_33
_atom_site_aniso_U_12
_atom_site_aniso_U_13
_atom_site_aniso_U_23
Ni1 0.0031(3) 0.0022(3) 0.0048(3) 0.000 -0.00022(14) 0.000
Fe1 0.0031(3) 0.0022(3) 0.0048(3) 0.000 -0.00022(14) 0.000
P1 0.0040(4) 0.0033(4) 0.0049(4) 0.000 0.0003(3) 0.000
O1 0.0061(11) 0.0050(10) 0.0063(11) 0.000 -0.0006(9) 0.000
O2 0.0043(11) 0.0043(10) 0.0067(11) 0.000 0.0005(9) 0.000
O3 0.0070(8) 0.0044(7) 0.0060(7) 0.0007(6) 0.0014(6) 0.0001(5)
Li1 0.006(3) 0.005(2) 0.004(3) -0.004(2) -0.0009(18) -0.0013(18)

loop_
_atom_type_symbol
_atom_type_description
_atom_type_scat_dispersion_real
_atom_type_scat_dispersion_imag
_atom_type_scat_source
Li Li -0.0003 0.0001 'International Tables Vol C Tables 4.2.6.8 and 6.1.1.4'
Fe Fe 0.3463 0.8444 'International Tables Vol C Tables 4.2.6.8 and 6.1.1.4'
Ni Ni 0.3393 1.1124 'International Tables Vol C Tables 4.2.6.8 and 6.1.1.4'
P P 0.1023 0.0942 'International Tables Vol C Tables 4.2.6.8 and 6.1.1.4'
O O 0.0106 0.0060 'International Tables Vol C Tables 4.2.6.8 and 6.1.1.4'

loop_
_geom_angle_atom_site_label_1
_geom_angle_atom_site_label_2
_geom_angle_atom_site_label_3
_geom_angle_site_symmetry_1
_geom_angle_site_symmetry_3
_geom_angle
_geom_angle_publ_flag
O2 Ni1 O3 . 4_554 89.26(5) n
O2 Ni1 O3 . 2_554 89.26(5) n
O3 Ni1 O3 4_554 2_554 114.22(9) n
O2 Ni1 O1 . 1_554 178.34(8) n
O3 Ni1 O1 4_554 1_554 89.84(5) n
O3 Ni1 O1 2_554 1_554 89.84(5) n
O2 Ni1 O3 . 3 97.09(6) n
O3 Ni1 O3 4_554 3 156.63(7) n
O3 Ni1 O3 2_554 3 88.42(4) n
O1 Ni1 O3 1_554 3 84.28(6) n
O2 Ni1 O3 . . 97.09(6) n
O3 Ni1 O3 4_554 . 88.42(4) n
O3 Ni1 O3 2_554 . 156.63(7) n
O1 Ni1 O3 1_554 . 84.28(6) n
O3 Ni1 O3 3 . 68.53(8) n
O2 Ni1 P1 . . 101.74(6) n
O3 Ni1 P1 4_554 . 122.29(4) n
O3 Ni1 P1 2_554 . 122.29(4) n
O1 Ni1 P1 1_554 . 79.92(6) n
O3 Ni1 P1 3 . 34.39(4) n
O3 Ni1 P1 . . 34.39(4) n
O2 Ni1 Li1 . . 138.57(4) n
O3 Ni1 Li1 4_554 . 82.70(4) n
O3 Ni1 Li1 2_554 . 131.01(4) n
O1 Ni1 Li1 1_554 . 42.62(4) n
O3 Ni1 Li1 3 . 77.66(4) n
O3 Ni1 Li1 . . 42.37(4) n
P1 Ni1 Li1 . . 52.252(16) n
O2 Ni1 Li1 . 3 138.57(4) n
O3 Ni1 Li1 4_554 3 131.01(4) n
O3 Ni1 Li1 2_554 3 82.70(4) n
O1 Ni1 Li1 1_554 3 42.62(4) n
O3 Ni1 Li1 3 3 42.37(4) n
O3 Ni1 Li1 . 3 77.66(4) n
P1 Ni1 Li1 . 3 52.252(16) n
Li1 Ni1 Li1 . 3 55.597(13) n
O1 P1 O2 . 6_566 113.17(13) n
O1 P1 O3 . 3 113.90(8) n
O2 P1 O3 6_566 3 106.12(8) no
O1 P1 O3 . . 113.90(8) n
O2 P1 O3 6_566 . 106.12(8) n
O3 P1 O3 3 . 102.69(12) n
O1 P1 Li1 . . 139.12(5) n
O2 P1 Li1 6_566 . 52.53(6) n
O3 P1 Li1 3 . 106.98(7) n
O3 P1 Li1 . . 54.32(6) n
O1 P1 Li1 . 3 139.12(5) n
O2 P1 Li1 6_566 3 52.53(6) n
O3 P1 Li1 3 3 54.32(6) n
O3 P1 Li1 . 3 106.98(7) n
Li1 P1 Li1 . 3 68.16(2) n
O1 P1 Ni1 . . 136.23(9) n
O2 P1 Ni1 6_566 . 110.61(9) n
O3 P1 Ni1 3 . 51.58(6) n
O3 P1 Ni1 . . 51.58(6) n
Li1 P1 Ni1 . . 71.82(2) n
Li1 P1 Ni1 3 . 71.82(2) n
P1 O1 Fe1 . 1_556 123.70(13) n
P1 O1 Ni1 . 1_556 123.70(13) n
Fe1 O1 Ni1 1_556 1_556 0.000(18) n
P1 O1 Li1 . 3_556 123.10(8) n
Fe1 O1 Li1 1_556 3_556 95.61(8) n
Ni1 O1 Li1 1_556 3_556 95.61(8) n
P1 O1 Li1 . 1_556 123.10(8) n
Fe1 O1 Li1 1_556 1_556 95.61(8) n
Ni1 O1 Li1 1_556 1_556 95.61(8) n
Li1 O1 Li1 3_556 1_556 86.53(8) n
P1 O2 Ni1 6_666 . 128.37(13) n
P1 O2 Li1 6_666 2 91.63(8) n
Ni1 O2 Li1 . 2 122.50(7) n
P1 O2 Li1 6_666 4 91.63(8) n
Ni1 O2 Li1 . 4 122.50(7) n
Li1 O2 Li1 2 4 89.79(8) n
P1 O3 Fe1 . 2_545 126.39(9) n
P1 O3 Ni1 . 2_545 126.39(9) n
Fe1 O3 Ni1 2_545 2_545 0.000(19) n
P1 O3 Li1 . . 89.30(7) n
Fe1 O3 Li1 2_545 . 113.88(7) n
Ni1 O3 Li1 2_545 . 113.88(7) n
P1 O3 Ni1 . . 94.03(7) n
Fe1 O3 Ni1 2_545 . 128.53(7) n
Ni1 O3 Ni1 2_545 . 128.53(7) n
Li1 O3 Ni1 . . 94.59(6) n
O2 Li1 O2 6_566 2_544 180.00(9) n
O2 Li1 O3 6_566 . 71.82(7) n
O2 Li1 O3 2_544 . 108.18(7) n
O2 Li1 O3 6_566 5 108.18(7) n
O2 Li1 O3 2_544 5 71.82(7) n
O3 Li1 O3 . 5 180.0 n
O2 Li1 O1 6_566 5_556 90.04(6) n
O2 Li1 O1 2_544 5_556 89.96(6) n
O3 Li1 O1 . 5_556 95.91(7) n
O3 Li1 O1 5 5_556 84.09(7) n
O2 Li1 O1 6_566 1_554 89.96(6) n
O2 Li1 O1 2_544 1_554 90.04(6) n
O3 Li1 O1 . 1_554 84.09(7) n
O3 Li1 O1 5 1_554 95.91(7) n
O1 Li1 O1 5_556 1_554 180.00(10) n
O2 Li1 P1 6_566 . 35.84(6) n
O2 Li1 P1 2_544 . 144.16(6) n
O3 Li1 P1 . . 36.38(4) n
O3 Li1 P1 5 . 143.62(4) n
O1 Li1 P1 5_556 . 97.70(5) n
O1 Li1 P1 1_554 . 82.30(5) n
O2 Li1 P1 6_566 5 144.16(6) n
O2 Li1 P1 2_544 5 35.84(6) n
O3 Li1 P1 . 5 143.62(4) n
O3 Li1 P1 5 5 36.38(4) n
O1 Li1 P1 5_556 5 82.30(5) n
O1 Li1 P1 1_554 5 97.70(5) n
P1 Li1 P1 . 5 180.0 n
O2 Li1 Li1 6_566 3 45.11(4) n
O2 Li1 Li1 2_544 3 134.89(4) n
O3 Li1 Li1 . 3 83.13(4) n
O3 Li1 Li1 5 3 96.87(4) n
O1 Li1 Li1 5_556 3 133.27(4) n
O1 Li1 Li1 1_554 3 46.73(4) n
P1 Li1 Li1 . 3 55.919(11) n
P1 Li1 Li1 5 3 124.081(12) n
O2 Li1 Li1 6_566 3_545 134.89(4) n
O2 Li1 Li1 2_544 3_545 45.11(4) n
O3 Li1 Li1 . 3_545 96.87(4) n
O3 Li1 Li1 5 3_545 83.13(4) n
O1 Li1 Li1 5_556 3_545 46.73(4) n
O1 Li1 Li1 1_554 3_545 133.27(4) n
P1 Li1 Li1 . 3_545 124.082(11) n
P1 Li1 Li1 5 3_545 55.918(11) n
Li1 Li1 Li1 3 3_545 180.0 n
O2 Li1 Ni1 6_566 5 96.07(5) n
O2 Li1 Ni1 2_544 5 83.93(5) n
O3 Li1 Ni1 . 5 136.96(4) n
O3 Li1 Ni1 5 5 43.04(4) n
O1 Li1 Ni1 5_556 5 41.77(6) n
O1 Li1 Ni1 1_554 5 138.23(6) n
P1 Li1 Ni1 . 5 124.08(2) n
P1 Li1 Ni1 5 5 55.92(2) n
Li1 Li1 Ni1 3 5 117.799(7) n
Li1 Li1 Ni1 3_545 5 62.201(7) n
O2 Li1 Fe1 6_566 5 96.07(5) n
O2 Li1 Fe1 2_544 5 83.93(5) n
O3 Li1 Fe1 . 5 136.96(4) n
O3 Li1 Fe1 5 5 43.04(4) n
O1 Li1 Fe1 5_556 5 41.77(6) n
O1 Li1 Fe1 1_554 5 138.23(6) n
P1 Li1 Fe1 . 5 124.08(2) n
P1 Li1 Fe1 5 5 55.92(2) n
Li1 Li1 Fe1 3 5 117.799(7) n
Li1 Li1 Fe1 3_545 5 62.201(7) n
Ni1 Li1 Fe1 5 5 0.000(16) n

loop_
_geom_bond_atom_site_label_1
_geom_bond_atom_site_label_2
_geom_bond_site_symmetry_2
_geom_bond_distance
_geom_bond_publ_flag
Ni1 O2 . 2.051(2) y
Ni1 O3 4_554 2.0557(15) y
Ni1 O3 2_554 2.0557(15) n
Ni1 O1 1_554 2.111(2) y
Ni1 O3 3 2.1599(15) y
Ni1 O3 . 2.1600(15) n
Ni1 P1 . 2.7501(10) n
Ni1 Li1 . 3.1544(5) n
Ni1 Li1 3 3.1544(5) n
P1 O1 . 1.523(2) y
P1 O2 6_566 1.538(2) y
P1 O3 3 1.5572(16) y
P1 O3 . 1.5572(16) n
P1 Li1 . 2.6253(7) n
P1 Li1 3 2.6253(7) n
O1 Fe1 1_556 2.111(2) n
O1 Ni1 1_556 2.111(2) n
O1 Li1 1_556 2.1464(16) n
O2 P1 6_666 1.538(2) n
O2 Li1 2 2.0844(15) n
O2 Li1 4 2.0844(15) n
O3 Fe1 2_545 2.0557(15) n
O3 Ni1 2_545 2.0557(15) n
O3 Li1 . 2.1327(15) n
Li1 O2 6_566 2.0844(15) y
Li1 O2 2_544 2.0844(15) n
Li1 O3 5 2.1327(15) y
Li1 O1 5_556 2.1464(16) y
Li1 O1 1_554 2.1464(16) n
Li1 P1 5 2.6253(7) n
Li1 Li1 3 2.9423(5) n
Li1 Li1 3_545 2.9423(5) n
Li1 Ni1 5 3.1544(5) n
Li1 Fe1 5 3.1544(5) n
